data_2012433
loop_
_publ_author_name
'Low, John N.'
'Cobo, Justo'
'Nogueras, Manuel'
'S\'anchez, Adolfo'
'Albornoz, Andrea'
'Abonia, Rodrigo'

_publ_section_title
;A comparison of the supramolecular structures of
 1-(6-amino-1,3-benzodioxol-5-yl)-3-(3,4,5-trimethoxyphenyl)prop-2-en-1-one
 and
 1-(6-amino-1,3-benzodioxol-5-yl)-3-[4-(<i>N</i>,<i>N</i>-dimethylamino)phenyl]prop-2-en-1-one
;
_journal_issue 1
_journal_name_full 'Acta Crystallographica Section C'
_journal_page_first o42
_journal_page_last o45
_journal_paper_doi 10.1107/S0108270101018297
_journal_volume 58
_journal_year 2002
_chemical_formula_moiety 'C19 H19 N O6'
_chemical_formula_sum 'C19 H19 N O6'
_chemical_formula_weight 357.35
_chemical_melting_point 464
_chemical_name_systematic
;
1-(6-amino-1,3-benzodioxol-5-yl)-3-(3,4,5-trimethoxyphenyl)prop-2-en-1-one
;
_space_group_IT_number 14
_symmetry_cell_setting monoclinic
_symmetry_space_group_name_Hall '-P 2ybc'
_symmetry_space_group_name_H-M 'P 1 21/c 1'
_atom_sites_solution_hydrogens geom
_atom_sites_solution_primary direct
_atom_sites_solution_secondary difmap
_cell_angle_alpha 90
_cell_angle_beta 100.7020(10)
_cell_angle_gamma 90
_cell_formula_units_Z 4
_cell_length_a 23.5477(4)
_cell_length_b 4.96050(10)
_cell_length_c 14.2556(8)
_cell_measurement_reflns_used 3622
_cell_measurement_temperature 150.0(10)
_cell_measurement_theta_max 27.49
_cell_measurement_theta_min 3.11
_cell_volume 1636.21(10)
_computing_cell_refinement 'DENZO-SMN (Otwinowski & Minor, 1997)'
_computing_data_collection 'KappaCCD Server Software (Nonius, 1997)'
_computing_data_reduction DENZO-SMN
_computing_molecular_graphics 'ORTEPII (Johnson, 1976) and PLATON (Spek, 2000)'
_computing_publication_material 'SHELXL97 and  PRPKAPPA (Ferguson, 1999)'
_computing_structure_refinement 'SHELXL97 (Sheldrick, 1997)'
_computing_structure_solution 'SHELXS97 (Sheldrick, 1997)'
_diffrn_ambient_temperature 150.0(10)
_diffrn_measured_fraction_theta_full .981
_diffrn_measured_fraction_theta_max .959
_diffrn_measurement_device_type 'Nonius KappaCCD'
_diffrn_measurement_method '\f and \w scans with \k offsets'
_diffrn_radiation_monochromator graphite
_diffrn_radiation_source 'fine-focus sealed X-ray tube'
_diffrn_radiation_type 'Mo K\a'
_diffrn_radiation_wavelength .71073
_diffrn_reflns_av_R_equivalents .048
_diffrn_reflns_av_sigmaI/netI .049
_diffrn_reflns_limit_h_max 30
_diffrn_reflns_limit_h_min -30
_diffrn_reflns_limit_k_max 6
_diffrn_reflns_limit_k_min -6
_diffrn_reflns_limit_l_max 18
_diffrn_reflns_limit_l_min -18
_diffrn_reflns_number 11152
_diffrn_reflns_theta_full 25.00
_diffrn_reflns_theta_max 27.49
_diffrn_reflns_theta_min 3.11
_diffrn_standards_decay_% negligible
_exptl_absorpt_coefficient_mu .109
_exptl_absorpt_correction_T_max .989
_exptl_absorpt_correction_T_min .958
_exptl_absorpt_correction_type multi-scan
_exptl_absorpt_process_details 'DENZO-SMN (Otwinowski & Minor, 1997)'
_exptl_crystal_colour orange
_exptl_crystal_density_diffrn 1.451
_exptl_crystal_density_meas ?
_exptl_crystal_density_method 'not measured'
_exptl_crystal_description block
_exptl_crystal_F_000 752
_exptl_crystal_size_max .4
_exptl_crystal_size_mid .1
_exptl_crystal_size_min .1
_refine_diff_density_max .259
_refine_diff_density_min -.322
_refine_ls_extinction_method none
_refine_ls_goodness_of_fit_ref 1.030
_refine_ls_hydrogen_treatment constr
_refine_ls_matrix_type full
_refine_ls_number_parameters 238
_refine_ls_number_reflns 3622
_refine_ls_number_restraints 0
_refine_ls_restrained_S_all 1.030
_refine_ls_R_factor_all .061
_refine_ls_R_factor_gt .044
_refine_ls_shift/su_max <0.001
_refine_ls_shift/su_mean .000
_refine_ls_structure_factor_coef Fsqd
_refine_ls_weighting_details 'w = 1/[\s^2^(Fo^2^)+(0.0675P)^2^+0.3552P] where P=(Fo^2^+2Fc^2^)/3'
_refine_ls_weighting_scheme calc
_refine_ls_wR_factor_gt .108
_refine_ls_wR_factor_ref .124
_reflns_number_gt 2832
_reflns_number_total 3622
_reflns_threshold_expression I>2\s(I)
_cod_data_source_file gd1178.cif
_cod_data_source_block I
_cod_depositor_comments
;
The following automatic conversions were performed:

'_exptl_crystal_density_meas' value 'not measured' was changed to '?'
- the value is perceived as not measured.

Automatic conversion script
Id: cif_fix_values 3008 2015-01-20 13:52:24Z robertas 
;
_cod_original_sg_symbol_H-M 'P 21/c'
_cod_database_code 2012433
_cod_database_fobs_code 2012433

loop_
_symmetry_equiv_pos_as_xyz
'x, y, z'
'-x, y+1/2, -z+1/2'
'-x, -y, -z'
'x, -y+1/2, z+1/2'

loop_
_atom_site_label
_atom_site_fract_x
_atom_site_fract_y
_atom_site_fract_z
_atom_site_U_iso_or_equiv
_atom_site_adp_type
_atom_site_calc_flag
_atom_site_refinement_flags
_atom_site_occupancy
_atom_site_disorder_assembly
_atom_site_disorder_group
_atom_site_type_symbol
O1 .16792(4) .9086(2) .04794(8) .0228(3) Uani d . 1 . . O
C2 .12417(6) 1.0264(3) -.02328(11) .0216(3) Uani d . 1 . . C
O3 .06873(4) .9492(2) -.00242(8) .0228(3) Uani d . 1 . . O
C3a .07999(6) .7506(3) .06504(10) .0180(3) Uani d . 1 . . C
C4 .04112(6) .5963(3) .10051(10) .0180(3) Uani d . 1 . . C
C5 .06256(6) .3950(3) .16848(10) .0163(3) Uani d . 1 . . C
N5 .02326(5) .2365(2) .20091(9) .0203(3) Uani d . 1 . . N
C6 .12324(6) .3693(3) .20219(10) .0160(3) Uani d . 1 . . C
C7 .16178(6) .5382(3) .16234(10) .0183(3) Uani d . 1 . . C
C7a .13948(6) .7212(3) .09496(11) .0171(3) Uani d . 1 . . C
C8 .14568(6) .1787(3) .27912(10) .0169(3) Uani d . 1 . . C
O8 .11443(4) .0101(2) .30938(7) .0210(3) Uani d . 1 . . O
C9 .20706(6) .2028(3) .32790(11) .0195(3) Uani d . 1 . . C
C10 .22878(6) .0449(3) .40162(11) .0188(3) Uani d . 1 . . C
C11 .28618(6) .0587(3) .46207(10) .0179(3) Uani d . 1 . . C
C12 .32891(6) .2392(3) .44517(10) .0180(3) Uani d . 1 . . C
C13 .38233(6) .2436(3) .50627(11) .0180(3) Uani d . 1 . . C
O13 .42754(4) .4040(2) .49442(8) .0219(3) Uani d . 1 . . O
C131 .42037(7) .5680(3) .41009(12) .0243(4) Uani d . 1 . . C
C14 .39292(6) .0760(3) .58688(11) .0185(3) Uani d . 1 . . C
O14 .44395(4) .1016(2) .65090(7) .0227(3) Uani d . 1 . . O
C141 .48413(7) -.1152(3) .64751(12) .0252(4) Uani d . 1 . . C
C15 .35021(7) -.1042(3) .60318(10) .0192(3) Uani d . 1 . . C
O15 .36428(5) -.2597(2) .68360(8) .0255(3) Uani d . 1 . . O
C151 .32121(7) -.4413(3) .70400(12) .0270(4) Uani d . 1 . . C
C16 .29745(6) -.1155(3) .54069(10) .0187(3) Uani d . 1 . . C
H2A .1280 .9611 -.0874 .026 Uiso calc R 1 . . H
H2B .1280 1.2252 -.0222 .026 Uiso calc R 1 . . H
H4 .0007 .6227 .0803 .022 Uiso calc R 1 . . H
H5A .0356 .0908 .2337 .024 Uiso d R 1 . . H
H5B -.0121 .2377 .1673 .024 Uiso d R 1 . . H
H7 .2024 .5225 .1828 .022 Uiso calc R 1 . . H
H9 .2312 .3330 .3062 .023 Uiso calc R 1 . . H
H10 .2040 -.0932 .4167 .023 Uiso calc R 1 . . H
H12 .3214 .3582 .3921 .022 Uiso calc R 1 . . H
H13A .4094 .4538 .3535 .036 Uiso calc R 1 . . H
H13B .4568 .6602 .4071 .036 Uiso calc R 1 . . H
H13C .3900 .7020 .4121 .036 Uiso calc R 1 . . H
H14A .4655 -.2873 .6568 .038 Uiso calc R 1 . . H
H14B .5181 -.0905 .6981 .038 Uiso calc R 1 . . H
H14C .4962 -.1154 .5853 .038 Uiso calc R 1 . . H
H15A .2877 -.3387 .7159 .041 Uiso calc R 1 . . H
H15B .3370 -.5480 .7607 .041 Uiso calc R 1 . . H
H15C .3093 -.5620 .6495 .041 Uiso calc R 1 . . H
H16 .2689 -.2416 .5513 .022 Uiso calc R 1 . . H

loop_
_atom_site_aniso_label
_atom_site_aniso_U_11
_atom_site_aniso_U_22
_atom_site_aniso_U_33
_atom_site_aniso_U_12
_atom_site_aniso_U_13
_atom_site_aniso_U_23
O1 .0178(5) .0245(6) .0260(6) .0017(4) .0043(5) .0090(4)
C2 .0208(8) .0234(8) .0200(8) .0017(6) .0028(6) .0049(6)
O3 .0191(6) .0259(6) .0228(6) .0044(4) .0026(4) .0079(4)
C3a .0196(8) .0185(7) .0150(7) .0039(6) .0009(6) -.0007(5)
C4 .0136(7) .0203(7) .0188(8) .0026(5) -.0002(6) -.0022(6)
C5 .0148(7) .0174(7) .0166(7) -.0004(5) .0023(6) -.0035(5)
N5 .0147(6) .0198(6) .0258(7) -.0010(5) .0019(5) .0019(5)
C6 .0165(7) .0142(7) .0168(7) .0018(5) .0018(6) -.0018(5)
C7 .0129(7) .0218(7) .0195(8) .0019(6) .0012(6) -.0013(6)
C7a .0164(7) .0175(7) .0180(8) -.0007(5) .0048(6) -.0005(5)
C8 .0172(7) .0168(7) .0168(7) .0012(5) .0036(6) -.0029(5)
O8 .0198(5) .0194(5) .0230(6) -.0021(4) .0021(4) .0026(4)
C9 .0162(7) .0220(7) .0202(8) -.0009(6) .0028(6) .0022(6)
C10 .0170(7) .0193(7) .0199(8) -.0003(6) .0026(6) -.0007(6)
C11 .0163(7) .0209(7) .0164(8) .0031(6) .0026(6) -.0012(6)
C12 .0180(7) .0190(7) .0163(8) .0028(6) .0016(6) .0004(6)
C13 .0179(7) .0159(7) .0203(8) .0004(5) .0035(6) -.0027(6)
O13 .0187(6) .0223(6) .0233(6) -.0044(4) -.0001(4) .0025(4)
C131 .0238(8) .0217(8) .0272(9) -.0038(6) .0043(7) .0048(6)
C14 .0159(7) .0203(7) .0176(8) .0019(6) -.0013(6) -.0034(6)
O14 .0197(6) .0223(6) .0223(6) .0027(4) -.0059(4) -.0029(4)
C141 .0187(8) .0256(8) .0284(9) .0033(6) -.0026(7) .0016(6)
C15 .0217(8) .0188(7) .0167(8) .0040(6) .0027(6) .0009(6)
O15 .0245(6) .0297(6) .0207(6) -.0004(5) -.0005(5) .0095(4)
C151 .0289(9) .0262(8) .0267(9) .0020(7) .0070(7) .0085(6)
C16 .0180(7) .0171(7) .0210(8) -.0001(5) .0036(6) .0003(6)

loop_
_atom_type_symbol
_atom_type_description
_atom_type_scat_dispersion_real
_atom_type_scat_dispersion_imag
_atom_type_scat_source
C C .0033 .0016 'International Tables Vol C Tables 4.2.6.8 and 6.1.1.4'
H H .0000 .0000 'International Tables Vol C Tables 4.2.6.8 and 6.1.1.4'
N N .0061 .0033 'International Tables Vol C Tables 4.2.6.8 and 6.1.1.4'
O O .0106 .0060 'International Tables Vol C Tables 4.2.6.8 and 6.1.1.4'

loop_
_geom_angle_atom_site_label_1
_geom_angle_atom_site_label_2
_geom_angle_atom_site_label_3
_geom_angle
_geom_angle_publ_flag
C7a O1 C2 105.54(11) no
O1 C2 O3 107.76(11) no
O1 C2 H2A 110.2 no
O3 C2 H2A 110.2 no
O1 C2 H2B 110.2 no
O3 C2 H2B 110.2 no
H2A C2 H2B 108.5 no
C3a O3 C2 105.75(11) no
C4 C3a O3 127.62(13) no
C4 C3a C7a 122.31(13) no
O3 C3a C7a 110.06(12) no
C3a C4 C5 118.13(13) no
C3a C4 H4 120.9 no
C5 C4 H4 120.9 no
N5 C5 C4 117.48(13) no
N5 C5 C6 122.44(13) no
C4 C5 C6 120.06(13) no
C5 N5 H5A 118.5 no
C5 N5 H5B 116.5 no
H5A N5 H5B 118.7 no
C5 C6 C7 118.96(13) no
C5 C6 C8 120.53(13) no
C7 C6 C8 120.47(13) no
C7a C7 C6 118.94(13) no
C7a C7 H7 120.5 no
C6 C7 H7 120.5 no
C7 C7a O1 129.24(13) no
C7 C7a C3a 121.48(13) no
O1 C7a C3a 109.24(12) no
O8 C8 C6 122.52(13) no
O8 C8 C9 118.57(13) no
C6 C8 C9 118.71(12) no
C10 C9 C8 121.19(13) no
C10 C9 H9 119.4 no
C8 C9 H9 119.4 no
C9 C10 C11 127.83(14) no
C9 C10 H10 116.1 no
C11 C10 H10 116.1 no
C12 C11 C16 119.75(13) no
C12 C11 C10 122.89(13) no
C16 C11 C10 117.35(13) no
C13 C12 C11 119.83(13) no
C13 C12 H12 120.1 no
C11 C12 H12 120.1 no
O13 C13 C12 124.57(13) no
O13 C13 C14 115.02(13) no
C12 C13 C14 120.41(13) no
C13 O13 C131 117.45(11) no
O13 C131 H13A 109.5 no
O13 C131 H13B 109.5 no
H13A C131 H13B 109.5 no
O13 C131 H13C 109.5 no
H13A C131 H13C 109.5 no
H13B C131 H13C 109.5 no
O14 C14 C15 121.12(13) no
O14 C14 C13 119.35(13) no
C15 C14 C13 119.44(13) no
C14 O14 C141 114.08(11) no
O14 C141 H14A 109.5 no
O14 C141 H14B 109.5 no
H14A C141 H14B 109.5 no
O14 C141 H14C 109.5 no
H14A C141 H14C 109.5 no
H14B C141 H14C 109.5 no
O15 C15 C16 124.23(13) no
O15 C15 C14 115.44(13) no
C16 C15 C14 120.32(13) no
C15 O15 C151 117.08(12) no
O15 C151 H15A 109.5 no
O15 C151 H15B 109.5 no
H15A C151 H15B 109.5 no
O15 C151 H15C 109.5 no
H15A C151 H15C 109.5 no
H15B C151 H15C 109.5 no
C15 C16 C11 120.16(13) no
C15 C16 H16 119.9 no
C11 C16 H16 119.9 no

loop_
_geom_bond_atom_site_label_1
_geom_bond_atom_site_label_2
_geom_bond_site_symmetry_2
_geom_bond_distance
_geom_bond_publ_flag
O1 C7a . 1.3887(17) no
O1 C2 . 1.4301(19) no
C2 O3 . 1.4436(18) no
C2 H2A . .9900 no
C2 H2B . .9900 no
O3 C3a . 1.3677(17) no
C3a C4 . 1.361(2) no
C3a C7a . 1.394(2) no
C4 C5 . 1.417(2) no
C4 H4 . .9500 no
C5 N5 . 1.3594(18) no
C5 C6 . 1.426(2) no
N5 H5A . .8801 no
N5 H5B . .8800 no
C6 C7 . 1.428(2) no
C6 C8 . 1.470(2) no
C7 C7a . 1.355(2) no
C7 H7 . .9500 no
C8 O8 . 1.2431(17) no
C8 C9 . 1.488(2) no
C9 C10 . 1.334(2) no
C9 H9 . .9500 no
C10 C11 . 1.463(2) no
C10 H10 . .9500 no
C11 C12 . 1.401(2) no
C11 C16 . 1.401(2) no
C12 C13 . 1.391(2) no
C12 H12 . .9500 no
C13 O13 . 1.3646(17) no
C13 C14 . 1.403(2) no
O13 C131 . 1.4352(18) no
C131 H13A . .9800 no
C131 H13B . .9800 no
C131 H13C . .9800 no
C14 O14 . 1.3732(18) no
C14 C15 . 1.397(2) no
O14 C141 . 1.4392(18) no
C141 H14A . .9800 no
C141 H14B . .9800 no
C141 H14C . .9800 no
C15 O15 . 1.3704(18) no
C15 C16 . 1.389(2) no
O15 C151 . 1.4262(19) no
C151 H15A . .9800 no
C151 H15B . .9800 no
C151 H15C . .9800 no
C16 H16 . .9500 no

loop_
_geom_hbond_atom_site_label_D
_geom_hbond_atom_site_label_H
_geom_hbond_atom_site_label_A
_geom_hbond_site_symmetry_A
_geom_hbond_distance_DH
_geom_hbond_distance_HA
_geom_hbond_distance_DA
_geom_hbond_angle_DHA
_geom_hbond_publ_flag
N5 H5A O8 . .88 2.01 2.651(2) 129 y
C16 H16 O1 4_555 .95 2.51 3.398(2) 155 y

loop_
_geom_torsion_atom_site_label_1
_geom_torsion_atom_site_label_2
_geom_torsion_atom_site_label_3
_geom_torsion_atom_site_label_4
_geom_torsion
_geom_torsion_publ_flag
C7a O1 C2 O3 12.88(15) no
O1 C2 O3 C3a -12.08(15) no
C2 O3 C3a C4 -173.10(14) no
C2 O3 C3a C7a 6.61(15) no
O3 C3a C4 C5 178.10(13) no
C7a C3a C4 C5 -1.6(2) no
C3a C4 C5 N5 -177.85(12) no
C3a C4 C5 C6 3.8(2) no
N5 C5 C6 C7 178.10(13) no
C4 C5 C6 C7 -3.6(2) no
N5 C5 C6 C8 -4.0(2) no
C4 C5 C6 C8 174.26(13) no
C5 C6 C7 C7a 1.2(2) no
C8 C6 C7 C7a -176.67(13) no
C6 C7 C7a O1 178.55(13) no
C6 C7 C7a C3a 1.0(2) no
C2 O1 C7a C7 173.31(15) no
C2 O1 C7a C3a -8.92(15) no
C4 C3a C7a C7 -.8(2) no
O3 C3a C7a C7 179.42(13) no
C4 C3a C7a O1 -178.82(13) no
O3 C3a C7a O1 1.45(16) no
C5 C6 C8 O8 9.4(2) no
C7 C6 C8 O8 -172.82(13) no
C5 C6 C8 C9 -165.62(13) no
C7 C6 C8 C9 12.2(2) no
O8 C8 C9 C10 1.1(2) no
C6 C8 C9 C10 176.25(13) no
C8 C9 C10 C11 -174.20(13) no
C9 C10 C11 C12 -4.3(2) no
C9 C10 C11 C16 174.68(15) no
C16 C11 C12 C13 .3(2) no
C10 C11 C12 C13 179.21(13) no
C11 C12 C13 O13 177.52(13) no
C11 C12 C13 C14 -2.5(2) no
C12 C13 O13 C131 -3.7(2) no
C14 C13 O13 C131 176.36(12) no
O13 C13 C14 O14 5.97(19) no
C12 C13 C14 O14 -173.98(13) no
O13 C13 C14 C15 -177.30(12) no
C12 C13 C14 C15 2.7(2) no
C15 C14 O14 C141 76.27(17) no
C13 C14 O14 C141 -107.06(15) no
O14 C14 C15 O15 -3.3(2) no
C13 C14 C15 O15 -179.96(12) no
O14 C14 C15 C16 175.99(13) no
C13 C14 C15 C16 -.7(2) no
C16 C15 O15 C151 -.8(2) no
C14 C15 O15 C151 178.41(12) no
O15 C15 C16 C11 177.63(13) no
C14 C15 C16 C11 -1.6(2) no
C12 C11 C16 C15 1.8(2) no
C10 C11 C16 C15 -177.21(13) no

loop_
_cod_related_entry_id
_cod_related_entry_database
_cod_related_entry_code
1 ChemSpider 30652337
